data_4334389
loop_
_publ_author_name
'Eun Pyo Lee'
'Seung Yoon Song'
'Dong Woo Lee'
'Kang Min Ok'

_publ_section_title
;
 New Bismuth Selenium Oxides: Syntheses, Structures, and Characterizations
 of Centrosymmetric Bi2(SeO3)2(SeO4) and Bi2(TeO3)2(SeO4) and
 Noncentrosymmetric Bi(SeO3)(HSeO3)
;
_journal_name_full 'Inorganic Chemistry'
_journal_page_first 4097
_journal_page_last 4103
_journal_paper_doi 10.1021/ic4002384
_journal_volume 52
_journal_year 2013
_chemical_absolute_configuration unk
_chemical_formula_sum 'Bi H O6 Se2'
_chemical_formula_weight 463.91
_chemical_name_systematic
;
 ?
;
_space_group_IT_number 9
_symmetry_cell_setting monoclinic
_symmetry_space_group_name_Hall 'C -2yc'
_symmetry_space_group_name_H-M 'C 1 c 1'
_atom_sites_solution_primary direct
_atom_sites_solution_secondary difmap
_cell_angle_alpha 90
_cell_angle_beta 90.003(5)
_cell_angle_gamma 90
_cell_formula_units_Z 4
_cell_length_a 5.5407(4)
_cell_length_b 6.6746(4)
_cell_length_c 15.4756(12)
_cell_measurement_temperature 173.0(2)
_cell_volume 572.32(7)
_computing_structure_refinement 'SHELXL-97 (Sheldrick, 1997)'
_diffrn_ambient_temperature 173.0(2)
_diffrn_measured_fraction_theta_full 0.994
_diffrn_measured_fraction_theta_max 0.994
_diffrn_measurement_device_type 'Bruker SMART BREEZE'
_diffrn_measurement_method CCD
_diffrn_radiation_monochromator graphite
_diffrn_radiation_type MoK\a
_diffrn_radiation_wavelength 0.71073
_diffrn_reflns_av_R_equivalents 0.0738
_diffrn_reflns_av_unetI/netI 0.0749
_diffrn_reflns_limit_h_max 7
_diffrn_reflns_limit_h_min -7
_diffrn_reflns_limit_k_max 8
_diffrn_reflns_limit_k_min -8
_diffrn_reflns_limit_l_max 19
_diffrn_reflns_limit_l_min -20
_diffrn_reflns_number 2252
_diffrn_reflns_theta_full 28.27
_diffrn_reflns_theta_max 28.27
_diffrn_reflns_theta_min 2.63
_exptl_absorpt_coefficient_mu 43.483
_exptl_absorpt_correction_T_max 0.48
_exptl_absorpt_correction_T_min 0.19
_exptl_absorpt_correction_type empirical
_exptl_absorpt_process_details
; 
 SADABS(Blessing, 1995) 
;
_exptl_crystal_colour Colorless
_exptl_crystal_density_diffrn 5.384
_exptl_crystal_description Plate
_exptl_crystal_F_000 800
_exptl_crystal_size_max 0.051
_exptl_crystal_size_mid 0.034
_exptl_crystal_size_min 0.017
_refine_diff_density_max 3.032
_refine_diff_density_min -2.301
_refine_diff_density_rms 0.622
_refine_ls_abs_structure_details 'Flack H D (1983), Acta Cryst. A39, 876-881'
_refine_ls_abs_structure_Flack 0.48(4)
_refine_ls_extinction_coef 0.0035(6)
_refine_ls_extinction_expression Fc^*^=kFc[1+0.001xFc^2^\l^3^/sin(2\q)]^-1/4^
_refine_ls_extinction_method SHELXL
_refine_ls_goodness_of_fit_ref 1.127
_refine_ls_matrix_type full
_refine_ls_number_parameters 54
_refine_ls_number_reflns 1051
_refine_ls_number_restraints 2
_refine_ls_restrained_S_all 1.126
_refine_ls_R_factor_all 0.0555
_refine_ls_R_factor_gt 0.0485
_refine_ls_shift/su_max 0
_refine_ls_shift/su_mean 0
_refine_ls_structure_factor_coef Fsqd
_refine_ls_weighting_details 'calc w=1/[\s^2^(Fo^2^)+(0.0928P)^2^+0.0000P] where P=(Fo^2^+2Fc^2^)/3'
_refine_ls_weighting_scheme calc
_refine_ls_wR_factor_gt 0.1206
_refine_ls_wR_factor_ref 0.1512
_reflns_number_gt 971
_reflns_number_total 1051
_reflns_threshold_expression >2s\(I)
_cod_data_source_file ic4002384_si_002_3.cif
_cod_data_source_block Bi(SeO3)(HSeO3)
_cod_database_code 4334389

loop_
_symmetry_equiv_pos_as_xyz
'x, y, z'
'x, -y, z+1/2'
'x+1/2, y+1/2, z'
'x+1/2, -y+1/2, z+1/2'

loop_
_atom_site_label
_atom_site_type_symbol
_atom_site_fract_x
_atom_site_fract_y
_atom_site_fract_z
_atom_site_U_iso_or_equiv
_atom_site_adp_type
_atom_site_occupancy
_atom_site_symmetry_multiplicity
_atom_site_calc_flag
_atom_site_refinement_flags
Bi1 Bi 0.2615 0.70881(14) 0.4199 0.0181(4) Uani 1 1 d .
Se1 Se -0.2391(5) 0.7478(5) 0.5689(2) 0.0174(6) Uani 1 1 d .
Se2 Se -0.2389(5) 0.6210(4) 0.28969(19) 0.0142(6) Uani 1 1 d .
O1 O -0.008(4) 0.851(4) 0.5118(16) 0.028(5) Uiso 1 1 d .
O2 O -0.461(3) 0.841(3) 0.5139(13) 0.016(4) Uiso 1 1 d .
O3 O -0.241(5) 0.924(4) 0.6523(19) 0.037(6) Uiso 1 1 d .
H3 H -0.2174 1.0363 0.6323 0.055 Uiso 1 1 calc R
O4 O 0.042(6) 0.726(5) 0.283(2) 0.049(8) Uiso 1 1 d .
O5 O -0.237(4) 0.528(3) 0.3924(15) 0.024(4) Uiso 1 1 d .
O6 O -0.451(8) 0.790(6) 0.312(3) 0.067(12) Uiso 1 1 d .

loop_
_atom_site_aniso_label
_atom_site_aniso_U_11
_atom_site_aniso_U_22
_atom_site_aniso_U_33
_atom_site_aniso_U_23
_atom_site_aniso_U_13
_atom_site_aniso_U_12
Bi1 0.0239(5) 0.0156(5) 0.0149(5) 0.0006(5) -0.0003(3) -0.0003(4)
Se1 0.0157(13) 0.0199(12) 0.0167(15) 0.0071(11) -0.0007(10) 0.0004(11)
Se2 0.0112(10) 0.0188(15) 0.0127(13) 0.0001(11) 0.0000(9) 0.0004(10)

loop_
_atom_type_symbol
_atom_type_description
_atom_type_scat_dispersion_real
_atom_type_scat_dispersion_imag
_atom_type_scat_source
O O 0.0106 0.006 'International Tables Vol C Tables 4.2.6.8 and 6.1.1.4'
H H 0 0 'International Tables Vol C Tables 4.2.6.8 and 6.1.1.4'
Se Se -0.0929 2.2259 'International Tables Vol C Tables 4.2.6.8 and 6.1.1.4'
Bi Bi -4.1077 10.2566 'International Tables Vol C Tables 4.2.6.8 and 6.1.1.4'

loop_
_geom_angle_atom_site_label_1
_geom_angle_atom_site_label_2
_geom_angle_atom_site_label_3
_geom_angle
_geom_angle_site_symmetry_1
_geom_angle_site_symmetry_3
O5 Bi1 O1 73.5(9) 3 .
O5 Bi1 O2 75.3(8) 3 1_655
O1 Bi1 O2 83.3(8) . 1_655
O5 Bi1 O6 68.7(12) 3 1_655
O1 Bi1 O6 142.1(13) . 1_655
O2 Bi1 O6 84.8(11) 1_655 1_655
O5 Bi1 O4 77.6(10) 3 .
O1 Bi1 O4 101.2(10) . .
O2 Bi1 O4 149.9(10) 1_655 .
O6 Bi1 O4 73.3(13) 1_655 .
O2 Se1 O1 98.2(11) . .
O2 Se1 O3 97.2(12) . .
O1 Se1 O3 96.7(13) . .
O6 Se2 O5 93.5(18) . .
O6 Se2 O4 112.2(18) . .
O5 Se2 O4 101.5(15) . .
Se1 O1 Bi1 130.7(15) . .
Se1 O2 Bi1 134.1(12) . 1_455
Se2 O4 Bi1 112.6(17) . .
Se2 O5 Bi1 122.7(12) . 3_445
Se2 O6 Bi1 118(2) . 1_455

loop_
_geom_bond_atom_site_label_1
_geom_bond_atom_site_label_2
_geom_bond_distance
_geom_bond_site_symmetry_2
Bi1 O5 2.17(2) 3
Bi1 O1 2.27(2) .
Bi1 O2 2.29(2) 1_655
Bi1 O6 2.37(5) 1_655
Bi1 O4 2.44(4) .
Se1 O2 1.617(19) .
Se1 O1 1.70(2) .
Se1 O3 1.75(3) .
Se2 O6 1.66(5) .
Se2 O5 1.71(2) .
Se2 O4 1.71(3) .
O2 Bi1 2.294(19) 1_455
O5 Bi1 2.17(2) 3_445
O6 Bi1 2.37(5) 1_455
